data_1510305
loop_
_publ_author_name
'Eckert, H.'
'Sebastian, C.P.'
'Hoffmann, R.D.'
'Poettgen, R.'
'Rayaprol, S.'

_publ_section_title
;
 Crystal chemistry and spectroscopic properties of Sc Au Sn, Y Au Sn, and
 Lu Au Sn
;
_journal_name_full 'Solid State Sciences'
_journal_page_first 560
_journal_page_last 566
_journal_paper_doi 10.1016/j.solidstatesciences.2006.01.005
_journal_volume 8
_journal_year 2006
_chemical_formula_sum 'Au Sn Y'
_chemical_name_systematic 'Y Au Sn'
_space_group_IT_number 186
_symmetry_space_group_name_Hall 'P 6c -2c'
_symmetry_space_group_name_H-M 'P 63 m c'
_cell_angle_alpha 90
_cell_angle_beta 90
_cell_angle_gamma 120
_cell_formula_units_Z 2
_cell_length_a 4.6355
_cell_length_b 4.6355
_cell_length_c 7.3726
_cell_volume 137.197
_citation_journal_id_ASTM SSSCFJ
_cod_data_source_file gold_370.cif
_cod_data_source_block Au1Sn1Y1
_cod_original_formula_sum 'Au1 Sn1 Y1'
_cod_database_code 1510305

loop_
_symmetry_equiv_pos_as_xyz
x,y,z
x-y,x,z+1/2
-y,x-y,z
-x,-y,z+1/2
-x+y,-x,z
y,-x+y,z+1/2
y,x,z+1/2
-x+y,y,z
-x,-x+y,z+1/2
-y,-x,z
x-y,-y,z+1/2
x,x-y,z

loop_
_atom_site_label
_atom_site_type_symbol
_atom_site_fract_x
_atom_site_fract_y
_atom_site_fract_z
_atom_site_occupancy
_atom_site_U_iso_or_equiv
Sn1 Sn-4 0.6667 0.3333 0.47249 1 0.0
Y1 Y+3 0 0 0.2498 1 0.0
Au1 Au+1 0.6667 0.3333 0.07 1 0.0
